data_4105093
loop_
_publ_author_name
'Ryo Tanaka'
'Makoto Yamashita'
'Kyoko Nozaki'

_publ_section_title
;
 Catalytic Hydrogenation of Carbon Dioxide Using Ir(III)-Pincer Complexes
;
_journal_name_full 'Journal of the American Chemical Society'
_journal_page_first 14168
_journal_page_last 14169
_journal_paper_doi 10.1021/ja903574e
_journal_volume 131
_journal_year 2009
_chemical_formula_sum 'C19 H38 Ir N P2'
_chemical_formula_weight 534.64
_chemical_name_systematic
; 
 ? 
;
_space_group_IT_number 15
_symmetry_cell_setting monoclinic
_symmetry_space_group_name_Hall '-C 2yc'
_symmetry_space_group_name_H-M 'C 1 2/c 1'
_atom_sites_solution_hydrogens geom
_atom_sites_solution_primary direct
_atom_sites_solution_secondary difmap
_audit_creation_method SHELXL-97
_cell_angle_alpha 90.000(2)
_cell_angle_beta 102.414(2)
_cell_angle_gamma 90.000(2)
_cell_formula_units_Z 4
_cell_length_a 19.698(11)
_cell_length_b 9.579(5)
_cell_length_c 11.980(7)
_cell_measurement_reflns_used 2550
_cell_measurement_temperature 103.1500
_cell_measurement_theta_max 27.4835
_cell_measurement_theta_min 3.0770
_cell_volume 2208(2)
_computing_cell_refinement 'CrystalClear (Rigaku Corp., 2000)'
_computing_data_collection 'CrystalClear (Rigaku Corp., 2000)'
_computing_data_reduction 'CrystalClear (Rigaku Corp., 2000)'
_computing_molecular_graphics ORTEP-III
_computing_structure_refinement 'SHELXL-97 (Sheldrick, 1997)'
_computing_structure_solution 'SHELXS-97 (Sheldrick, 1990)'
_diffrn_ambient_temperature 103(2)
_diffrn_detector_area_resol_mean 7.31
_diffrn_measured_fraction_theta_full 0.998
_diffrn_measured_fraction_theta_max 0.998
_diffrn_measurement_device_type 'RIGAKU/MSC Mercury CCD'
_diffrn_measurement_method 'omega scans'
_diffrn_radiation_monochromator graphite
_diffrn_radiation_source 'fine-focus sealed tube'
_diffrn_radiation_type MoK\a
_diffrn_radiation_wavelength 0.71070
_diffrn_reflns_av_R_equivalents 0.0608
_diffrn_reflns_av_sigmaI/netI 0.0622
_diffrn_reflns_limit_h_max 23
_diffrn_reflns_limit_h_min -23
_diffrn_reflns_limit_k_max 11
_diffrn_reflns_limit_k_min -11
_diffrn_reflns_limit_l_max 12
_diffrn_reflns_limit_l_min -14
_diffrn_reflns_number 6860
_diffrn_reflns_theta_full 25.00
_diffrn_reflns_theta_max 25.00
_diffrn_reflns_theta_min 3.08
_exptl_absorpt_coefficient_mu 6.194
_exptl_absorpt_correction_T_max 0.7471
_exptl_absorpt_correction_T_min 0.1908
_exptl_absorpt_correction_type numerical
_exptl_crystal_colour Colorless
_exptl_crystal_density_diffrn 1.609
_exptl_crystal_description Platelet
_exptl_crystal_F_000 1064
_exptl_crystal_size_max 0.40
_exptl_crystal_size_mid 0.30
_exptl_crystal_size_min 0.05
_refine_diff_density_max 2.402
_refine_diff_density_min -1.867
_refine_diff_density_rms 0.174
_refine_ls_extinction_method none
_refine_ls_goodness_of_fit_ref 1.061
_refine_ls_hydrogen_treatment mixed
_refine_ls_matrix_type full
_refine_ls_number_parameters 182
_refine_ls_number_reflns 1941
_refine_ls_number_restraints 0
_refine_ls_restrained_S_all 1.061
_refine_ls_R_factor_all 0.0503
_refine_ls_R_factor_gt 0.0351
_refine_ls_shift/su_max 0.906
_refine_ls_shift/su_mean 0.006
_refine_ls_structure_factor_coef Fsqd
_refine_ls_weighting_details 'calc w=1/[\s^2^(Fo^2^)+(0.0283P)^2^+0.0000P] where P=(Fo^2^+2Fc^2^)/3'
_refine_ls_weighting_scheme calc
_refine_ls_wR_factor_gt 0.0727
_refine_ls_wR_factor_ref 0.0802
_reflns_number_gt 1494
_reflns_number_total 1941
_reflns_threshold_expression >2sigma(I)
_cod_data_source_file ja903574e_si_001.cif
_cod_data_source_block 9828b4
_cod_depositor_comments
;
The following automatic conversions were performed:

'_exptl_absorpt_correction_type' value 'Numerical' changed to
'numerical' according to the built-in table from CIF Core dictionary
named 'cif_core.dic' version 2.4.1 from 2010-06-29.

Automatic conversion script
Id: cif_fix_values 1715 2011-07-08 13:25:40Z adriana 
;
_cod_database_code 4105093

loop_
_symmetry_equiv_pos_as_xyz
'x, y, z'
'-x, y, -z+1/2'
'x+1/2, y+1/2, z'
'-x+1/2, y+1/2, -z+1/2'
'-x, -y, -z'
'x, -y, z-1/2'
'-x+1/2, -y+1/2, -z'
'x+1/2, -y+1/2, z-1/2'

loop_
_atom_site_label
_atom_site_type_symbol
_atom_site_fract_x
_atom_site_fract_y
_atom_site_fract_z
_atom_site_U_iso_or_equiv
_atom_site_adp_type
_atom_site_occupancy
_atom_site_symmetry_multiplicity
_atom_site_calc_flag
_atom_site_refinement_flags
Ir1 Ir 0.0000 0.24839(3) 0.2500 0.01518(14) Uani 1 2 d S
P1 P -0.09468(10) 0.22267(17) 0.32495(14) 0.0174(4) Uani 1 1 d .
N1 N 0.0000 0.0281(7) 0.2500 0.0157(17) Uani 1 2 d S
C1 C -0.0822(4) 0.0396(7) 0.3773(6) 0.0207(16) Uani 1 1 d .
C3 C -0.0404(4) -0.0447(6) 0.3089(5) 0.0185(15) Uani 1 1 d .
C4 C -0.0412(4) -0.1904(7) 0.3102(6) 0.0251(17) Uani 1 1 d .
C5 C 0.0000 -0.2635(9) 0.2500 0.024(2) Uani 1 2 d S
C8 C -0.0999(4) 0.3216(7) 0.4542(6) 0.0232(16) Uani 1 1 d .
C9 C -0.0947(4) 0.4788(8) 0.4385(7) 0.0287(18) Uani 1 1 d .
C10 C -0.1610(4) 0.2830(8) 0.5078(7) 0.0292(18) Uani 1 1 d .
C11 C -0.1834(4) 0.2149(7) 0.2345(6) 0.0245(16) Uani 1 1 d .
C12 C -0.2057(5) 0.3574(9) 0.1815(8) 0.039(2) Uani 1 1 d .
C13 C -0.1867(5) 0.1033(9) 0.1426(7) 0.034(2) Uani 1 1 d .
H5 H -0.093(4) 0.525(7) 0.504(6) 0.04(2) Uiso 1 1 d .
H3 H -0.062(3) 0.048(6) 0.454(5) 0.007(16) Uiso 1 1 d .
H1 H 0.0000 -0.371(7) 0.2500 0.000(19) Uiso 1 2 d S
H2 H -0.079(4) -0.249(5) 0.347(5) 0.016(17) Uiso 1 1 d .
H4 H -0.165(3) 0.188(6) 0.525(4) 0.003(15) Uiso 1 1 d .
H6 H -0.149(5) 0.510(8) 0.388(6) 0.07(3) Uiso 1 1 d .
H7 H -0.118(3) -0.003(5) 0.389(4) 0.000(15) Uiso 1 1 d .
H8 H -0.066(3) 0.299(6) 0.503(5) 0.006(16) Uiso 1 1 d .
H12 H -0.221(3) 0.176(5) 0.280(4) 0.004(14) Uiso 1 1 d .
H10 H -0.202(3) 0.318(6) 0.469(5) 0.007(17) Uiso 1 1 d .
H11 H -0.159(3) 0.338(5) 0.590(5) 0.012(15) Uiso 1 1 d .
H9 H -0.056(4) 0.509(7) 0.406(6) 0.04(2) Uiso 1 1 d .
H13 H -0.214(3) 0.421(6) 0.234(5) 0.009(16) Uiso 1 1 d .
H14 H -0.149(4) 0.129(7) 0.093(6) 0.04(2) Uiso 1 1 d .
H15 H -0.170(4) 0.376(7) 0.134(6) 0.04(2) Uiso 1 1 d .
H16 H -0.223(4) 0.091(6) 0.100(5) 0.012(18) Uiso 1 1 d .
H17 H -0.253(4) 0.350(7) 0.131(6) 0.04(2) Uiso 1 1 d .
H18 H -0.173(4) 0.000(7) 0.178(6) 0.05(2) Uiso 1 1 d .
H19 H 0.029(4) 0.257(5) 0.383(6) 0.04(2) Uiso 1 1 d .
H20 H 0.0000 0.408(9) 0.2500 0.03(3) Uiso 1 2 d S

loop_
_atom_site_aniso_label
_atom_site_aniso_U_11
_atom_site_aniso_U_22
_atom_site_aniso_U_33
_atom_site_aniso_U_23
_atom_site_aniso_U_13
_atom_site_aniso_U_12
Ir1 0.0148(2) 0.0115(2) 0.0216(2) 0.000 0.00910(15) 0.000
P1 0.0144(9) 0.0211(8) 0.0184(8) 0.0022(7) 0.0075(7) -0.0009(8)
N1 0.016(5) 0.012(4) 0.021(4) 0.000 0.006(3) 0.000
C1 0.017(4) 0.025(4) 0.024(4) 0.008(3) 0.013(3) -0.002(3)
C3 0.024(4) 0.014(3) 0.017(3) -0.001(3) 0.002(3) -0.001(3)
C4 0.035(5) 0.015(3) 0.025(4) 0.005(3) 0.006(3) 0.001(3)
C5 0.031(6) 0.011(5) 0.025(5) 0.000 -0.001(4) 0.000
C8 0.022(4) 0.030(4) 0.020(4) -0.006(3) 0.008(3) -0.004(4)
C9 0.024(5) 0.026(4) 0.040(5) -0.009(4) 0.016(4) -0.006(4)
C10 0.025(5) 0.035(5) 0.032(4) 0.004(4) 0.015(4) 0.001(4)
C11 0.018(4) 0.034(4) 0.023(3) 0.006(3) 0.009(3) 0.000(3)
C12 0.033(6) 0.043(5) 0.036(5) 0.008(4) 0.002(5) 0.027(5)
C13 0.023(5) 0.045(5) 0.028(4) -0.005(4) -0.008(4) -0.018(4)

loop_
_atom_type_symbol
_atom_type_description
_atom_type_scat_dispersion_real
_atom_type_scat_dispersion_imag
_atom_type_scat_source
C C 0.0033 0.0016 'International Tables Vol C Tables 4.2.6.8 and 6.1.1.4'
H H 0.0000 0.0000 'International Tables Vol C Tables 4.2.6.8 and 6.1.1.4'
N N 0.0061 0.0033 'International Tables Vol C Tables 4.2.6.8 and 6.1.1.4'
P P 0.1023 0.0942 'International Tables Vol C Tables 4.2.6.8 and 6.1.1.4'
Ir Ir -1.4442 7.9887 'International Tables Vol C Tables 4.2.6.8 and 6.1.1.4'

loop_
_geom_angle_atom_site_label_1
_geom_angle_atom_site_label_2
_geom_angle_atom_site_label_3
_geom_angle
_geom_angle_site_symmetry_1
_geom_angle_site_symmetry_3
N1 Ir1 P1 83.72(4) . 2
N1 Ir1 P1 83.72(4) . .
P1 Ir1 P1 167.43(8) 2 .
C8 P1 C11 107.3(3) . .
C8 P1 C1 103.3(3) . .
C11 P1 C1 101.5(3) . .
C8 P1 Ir1 118.8(2) . .
C11 P1 Ir1 122.0(2) . .
C1 P1 Ir1 100.2(2) . .
C3 N1 C3 118.5(7) 2 .
C3 N1 Ir1 120.8(4) 2 .
C3 N1 Ir1 120.8(4) . .
C3 C1 P1 111.6(4) . .
N1 C3 C4 121.8(6) . .
N1 C3 C1 116.9(5) . .
C4 C3 C1 121.3(6) . .
C5 C4 C3 119.4(7) . .
C4 C5 C4 119.3(9) 2 .
C9 C8 C10 111.8(6) . .
C9 C8 P1 112.9(5) . .
C10 C8 P1 114.9(5) . .
C13 C11 C12 111.2(6) . .
C13 C11 P1 109.8(5) . .
C12 C11 P1 111.0(5) . .

loop_
_geom_bond_atom_site_label_1
_geom_bond_atom_site_label_2
_geom_bond_distance
_geom_bond_site_symmetry_2
Ir1 N1 2.110(7) .
Ir1 P1 2.251(2) 2
Ir1 P1 2.251(2) .
P1 C8 1.837(7) .
P1 C11 1.850(7) .
P1 C1 1.861(7) .
N1 C3 1.365(7) 2
N1 C3 1.365(7) .
C1 C3 1.513(9) .
C3 C4 1.396(9) .
C4 C5 1.387(8) .
C5 C4 1.387(8) 2
C8 C9 1.524(10) .
C8 C10 1.527(10) .
C11 C13 1.526(10) .
C11 C12 1.529(10) .

loop_
_geom_torsion_atom_site_label_1
_geom_torsion_atom_site_label_2
_geom_torsion_atom_site_label_3
_geom_torsion_atom_site_label_4
_geom_torsion
_geom_torsion_site_symmetry_1
_geom_torsion_site_symmetry_4
N1 Ir1 P1 C8 130.7(3) . .
P1 Ir1 P1 C8 130.7(3) 2 .
N1 Ir1 P1 C11 -91.2(3) . .
P1 Ir1 P1 C11 -91.2(3) 2 .
N1 Ir1 P1 C1 19.4(3) . .
P1 Ir1 P1 C1 19.4(3) 2 .
P1 Ir1 N1 C3 -12.9(3) 2 2
P1 Ir1 N1 C3 167.1(3) . 2
P1 Ir1 N1 C3 167.1(3) 2 .
P1 Ir1 N1 C3 -12.9(3) . .
C8 P1 C1 C3 -149.9(5) . .
C11 P1 C1 C3 99.0(6) . .
Ir1 P1 C1 C3 -26.9(6) . .
C3 N1 C3 C4 0.1(5) 2 .
Ir1 N1 C3 C4 -179.9(5) . .
C3 N1 C3 C1 177.4(7) 2 .
Ir1 N1 C3 C1 -2.6(7) . .
P1 C1 C3 N1 21.1(8) . .
P1 C1 C3 C4 -161.5(5) . .
N1 C3 C4 C5 -0.1(9) . .
C1 C3 C4 C5 -177.4(6) . .
C3 C4 C5 C4 0.1(4) . 2
C11 P1 C8 C9 -85.6(6) . .
C1 P1 C8 C9 167.6(6) . .
Ir1 P1 C8 C9 58.0(6) . .
C11 P1 C8 C10 44.3(6) . .
C1 P1 C8 C10 -62.5(6) . .
Ir1 P1 C8 C10 -172.2(5) . .
C8 P1 C11 C13 -164.9(5) . .
C1 P1 C11 C13 -57.0(5) . .
Ir1 P1 C11 C13 52.9(6) . .
C8 P1 C11 C12 71.7(6) . .
C1 P1 C11 C12 179.7(5) . .
Ir1 P1 C11 C12 -70.5(6) . .
